data_2228994
loop_
_publ_author_name
'Dai, Jing'
'Chen, Xin-Yuan'

_publ_section_title
;
 5-(Pyridinium-3-yl)tetrazol-1-ide hexaaquamagnesium dichloride
;
_journal_coeditor_code BX2339
_journal_issue 2
_journal_name_full 'Acta Crystallographica Section E'
_journal_page_first m171
_journal_paper_doi 10.1107/S160053681005419X
_journal_volume 67
_journal_year 2011
_chemical_formula_iupac '(C6 H5 N5)2 [Mg (H2 O)6] Cl2'
_chemical_formula_moiety 'H12 Mg O6 2+, 2(Cl -), C12 H10 N10'
_chemical_formula_sum 'C12 H22 Cl2 Mg N10 O6'
_chemical_formula_weight 497.61
_chemical_name_systematic
;
5-(Pyridinium-3-yl)tetrazol-1-ide hexaaquamagnesium dichloride
;
_space_group_IT_number 2
_symmetry_cell_setting triclinic
_symmetry_space_group_name_Hall '-P 1'
_symmetry_space_group_name_H-M 'P -1'
_atom_sites_solution_hydrogens geom
_atom_sites_solution_primary direct
_atom_sites_solution_secondary difmap
_audit_creation_method SHELXL-97
_cell_angle_alpha 94.06(3)
_cell_angle_beta 90.71(3)
_cell_angle_gamma 110.67(3)
_cell_formula_units_Z 1
_cell_length_a 7.4354(15)
_cell_length_b 8.4232(17)
_cell_length_c 9.5817(19)
_cell_measurement_reflns_used 2552
_cell_measurement_temperature 298(2)
_cell_measurement_theta_max 27.48
_cell_measurement_theta_min 3.15
_cell_volume 559.6(2)
_computing_cell_refinement 'CrystalClear (Rigaku, 2005)'
_computing_data_collection 'CrystalClear (Rigaku, 2005)'
_computing_data_reduction 'CrystalClear (Rigaku, 2005)'
_computing_molecular_graphics 'SHELXTL (Sheldrick, 2008)'
_computing_publication_material 'SHELXTL (Sheldrick, 2008)'
_computing_structure_refinement 'SHELXTL (Sheldrick, 2008)'
_computing_structure_solution 'SHELXTL (Sheldrick, 2008)'
_diffrn_ambient_temperature 298(2)
_diffrn_detector_area_resol_mean 13.6612
_diffrn_measured_fraction_theta_full 0.994
_diffrn_measured_fraction_theta_max 0.994
_diffrn_measurement_device_type 'Rigaku SCXmini diffractometer'
_diffrn_measurement_method CCD_Profile_fitting
_diffrn_radiation_monochromator graphite
_diffrn_radiation_source 'fine-focus sealed tube'
_diffrn_radiation_type MoK\a
_diffrn_radiation_wavelength 0.71073
_diffrn_reflns_av_R_equivalents 0.0291
_diffrn_reflns_av_sigmaI/netI 0.0368
_diffrn_reflns_limit_h_max 9
_diffrn_reflns_limit_h_min -9
_diffrn_reflns_limit_k_max 10
_diffrn_reflns_limit_k_min -10
_diffrn_reflns_limit_l_max 12
_diffrn_reflns_limit_l_min -12
_diffrn_reflns_number 5836
_diffrn_reflns_theta_full 27.48
_diffrn_reflns_theta_max 27.48
_diffrn_reflns_theta_min 3.15
_exptl_absorpt_coefficient_mu 0.369
_exptl_absorpt_correction_T_max 0.95
_exptl_absorpt_correction_T_min 0.89
_exptl_absorpt_correction_type multi-scan
_exptl_absorpt_process_details '(<i>CrystalClear</i>; Rigaku, 2005)'
_exptl_crystal_colour colourless
_exptl_crystal_density_diffrn 1.477
_exptl_crystal_density_method 'not measured'
_exptl_crystal_description Block
_exptl_crystal_F_000 258
_exptl_crystal_size_max 0.40
_exptl_crystal_size_mid 0.05
_exptl_crystal_size_min 0.05
_refine_diff_density_max 0.268
_refine_diff_density_min -0.249
_refine_ls_extinction_method none
_refine_ls_goodness_of_fit_ref 1.094
_refine_ls_hydrogen_treatment constr
_refine_ls_matrix_type full
_refine_ls_number_parameters 142
_refine_ls_number_reflns 2552
_refine_ls_number_restraints 6
_refine_ls_restrained_S_all 1.092
_refine_ls_R_factor_all 0.0533
_refine_ls_R_factor_gt 0.0405
_refine_ls_shift/su_max 0.000
_refine_ls_shift/su_mean 0.000
_refine_ls_structure_factor_coef Fsqd
_refine_ls_weighting_details 'calc w=1/[\s^2^(Fo^2^)+(0.0398P)^2^+0.1577P] where P=(Fo^2^+2Fc^2^)/3'
_refine_ls_weighting_scheme calc
_refine_ls_wR_factor_gt 0.0946
_refine_ls_wR_factor_ref 0.1007
_reflns_number_gt 2086
_reflns_number_total 2552
_reflns_threshold_expression I>2sigma(I)
_cod_data_source_file bx2339.cif
_cod_data_source_block I
_cod_original_cell_volume 559.60(19)
_cod_database_code 2228994
_cod_database_fobs_code 2228994

loop_
_symmetry_equiv_pos_as_xyz
'x, y, z'
'-x, -y, -z'

loop_
_atom_site_type_symbol
_atom_site_label
_atom_site_fract_x
_atom_site_fract_y
_atom_site_fract_z
_atom_site_U_iso_or_equiv
_atom_site_adp_type
_atom_site_calc_flag
_atom_site_refinement_flags
_atom_site_occupancy
_atom_site_disorder_assembly
_atom_site_disorder_group
Mg Mg1 0.0000 0.5000 0.5000 0.0313(2) Uani d S 1 . .
O O1W 0.0599(2) 0.69394(16) 0.36976(13) 0.0459(4) Uani d D 1 . .
H H1WA 0.0113 0.6775 0.2869 0.069 Uiso d RD 1 . .
H H1WB 0.1228 0.7998 0.3859 0.069 Uiso d RD 1 . .
O O2W 0.2487(2) 0.64382(19) 0.62087(14) 0.0528(4) Uani d D 1 . .
H H2WA 0.2766 0.6238 0.7025 0.079 Uiso d RD 1 . .
H H2WB 0.3531 0.7163 0.5961 0.079 Uiso d RD 1 . .
N N2 0.2278(2) 0.46353(18) 0.10243(15) 0.0317(3) Uani d . 1 . .
C C6 0.3333(2) 0.5845(2) 0.02382(17) 0.0263(3) Uani d . 1 . .
C C2 0.4917(2) 0.7372(2) 0.07879(18) 0.0299(4) Uani d . 1 . .
N N3 0.1006(2) 0.34796(18) 0.01273(16) 0.0357(3) Uani d . 1 . .
N N4 0.1310(2) 0.39758(19) -0.11389(16) 0.0362(4) Uani d . 1 . .
N N5 0.2776(2) 0.54786(18) -0.11105(15) 0.0336(3) Uani d . 1 . .
O O3W 0.1562(2) 0.3929(2) 0.37477(15) 0.0565(4) Uani d D 1 . .
H H3WA 0.1824 0.4149 0.2906 0.085 Uiso d RD 1 . .
H H3WB 0.1934 0.3113 0.3914 0.085 Uiso d RD 1 . .
C C3 0.6097(3) 0.8510(2) -0.0093(2) 0.0370(4) Uani d . 1 . .
H H3 0.5879 0.8315 -0.1058 0.044 Uiso calc R 1 . .
C C1 0.5289(3) 0.7704(2) 0.2209(2) 0.0416(5) Uani d . 1 . .
H H1 0.4520 0.6969 0.2821 0.050 Uiso calc R 1 . .
N N1 0.6760(3) 0.9086(2) 0.2710(2) 0.0528(5) Uani d . 1 . .
H H1A 0.6978 0.9268 0.3602 0.063 Uiso calc R 1 . .
C C4 0.7593(3) 0.9931(2) 0.0469(3) 0.0490(5) Uani d . 1 . .
H H4 0.8379 1.0697 -0.0117 0.059 Uiso calc R 1 . .
C C5 0.7908(3) 1.0201(3) 0.1877(3) 0.0543(6) Uani d . 1 . .
H H5 0.8912 1.1151 0.2264 0.065 Uiso calc R 1 . .
Cl Cl1 0.31120(8) 0.08959(6) 0.40654(6) 0.05028(17) Uani d . 1 . .

loop_
_atom_site_aniso_label
_atom_site_aniso_U_11
_atom_site_aniso_U_22
_atom_site_aniso_U_33
_atom_site_aniso_U_12
_atom_site_aniso_U_13
_atom_site_aniso_U_23
Mg1 0.0380(5) 0.0285(4) 0.0220(4) 0.0051(3) 0.0002(3) 0.0023(3)
O1W 0.0647(9) 0.0284(7) 0.0290(7) -0.0025(6) -0.0112(6) 0.0042(5)
O2W 0.0463(8) 0.0564(9) 0.0343(7) -0.0092(7) -0.0087(6) 0.0112(6)
N2 0.0320(7) 0.0299(7) 0.0284(7) 0.0051(6) 0.0011(6) 0.0025(6)
C6 0.0244(8) 0.0257(8) 0.0266(8) 0.0066(6) 0.0011(6) 0.0009(6)
C2 0.0260(8) 0.0260(8) 0.0358(9) 0.0079(7) -0.0005(7) -0.0019(7)
N3 0.0304(8) 0.0296(8) 0.0405(9) 0.0030(6) -0.0007(6) 0.0004(6)
N4 0.0322(8) 0.0347(8) 0.0363(8) 0.0065(6) -0.0073(6) -0.0022(6)
N5 0.0328(8) 0.0335(8) 0.0285(8) 0.0043(6) -0.0026(6) 0.0032(6)
O3W 0.0863(12) 0.0675(10) 0.0347(8) 0.0479(9) 0.0192(8) 0.0157(7)
C3 0.0323(9) 0.0317(9) 0.0450(11) 0.0082(8) 0.0038(8) 0.0052(8)
C1 0.0380(10) 0.0383(10) 0.0391(10) 0.0037(8) -0.0024(8) -0.0062(8)
N1 0.0490(10) 0.0494(11) 0.0477(10) 0.0071(8) -0.0102(8) -0.0201(8)
C4 0.0358(10) 0.0284(10) 0.0754(16) 0.0023(8) 0.0065(10) 0.0041(9)
C5 0.0372(11) 0.0329(11) 0.0798(17) 0.0004(9) -0.0046(11) -0.0158(10)
Cl1 0.0557(3) 0.0341(3) 0.0536(3) 0.0067(2) -0.0008(2) 0.0045(2)

loop_
_atom_type_symbol
_atom_type_description
_atom_type_scat_dispersion_real
_atom_type_scat_dispersion_imag
_atom_type_scat_source
C C 0.0033 0.0016 'International Tables Vol C Tables 4.2.6.8 and 6.1.1.4'
H H 0.0000 0.0000 'International Tables Vol C Tables 4.2.6.8 and 6.1.1.4'
N N 0.0061 0.0033 'International Tables Vol C Tables 4.2.6.8 and 6.1.1.4'
O O 0.0106 0.0060 'International Tables Vol C Tables 4.2.6.8 and 6.1.1.4'
Mg Mg 0.0486 0.0363 'International Tables Vol C Tables 4.2.6.8 and 6.1.1.4'
Cl Cl 0.1484 0.1585 'International Tables Vol C Tables 4.2.6.8 and 6.1.1.4'

loop_
_geom_angle_atom_site_label_1
_geom_angle_atom_site_label_2
_geom_angle_atom_site_label_3
_geom_angle_site_symmetry_1
_geom_angle_site_symmetry_3
_geom_angle
_geom_angle_publ_flag
O1W Mg1 O1W . 2_566 180.00(5) ?
O1W Mg1 O3W . 2_566 91.30(6) ?
O1W Mg1 O3W 2_566 2_566 88.70(6) ?
O1W Mg1 O3W . . 88.70(6) ?
O1W Mg1 O3W 2_566 . 91.30(6) ?
O3W Mg1 O3W 2_566 . 180.0000(10) ?
O1W Mg1 O2W . . 88.73(6) ?
O1W Mg1 O2W 2_566 . 91.27(6) ?
O3W Mg1 O2W 2_566 . 89.27(7) ?
O3W Mg1 O2W . . 90.73(7) ?
O1W Mg1 O2W . 2_566 91.27(6) ?
O1W Mg1 O2W 2_566 2_566 88.73(6) ?
O3W Mg1 O2W 2_566 2_566 90.73(7) ?
O3W Mg1 O2W . 2_566 89.27(7) ?
O2W Mg1 O2W . 2_566 180.0 ?
Mg1 O1W H1WA . . 121.5 ?
Mg1 O1W H1WB . . 130.3 ?
H1WA O1W H1WB . . 107.9 ?
Mg1 O2W H2WA . . 125.4 ?
Mg1 O2W H2WB . . 129.5 ?
H2WA O2W H2WB . . 103.6 ?
C6 N2 N3 . . 105.15(14) ?
N5 C6 N2 . . 111.57(14) ?
N5 C6 C2 . . 124.30(15) ?
N2 C6 C2 . . 124.13(15) ?
C1 C2 C3 . . 118.19(17) ?
C1 C2 C6 . . 120.00(16) ?
C3 C2 C6 . . 121.80(16) ?
N4 N3 N2 . . 109.00(14) ?
N3 N4 N5 . . 110.09(14) ?
C6 N5 N4 . . 104.18(14) ?
Mg1 O3W H3WA . . 124.6 ?
Mg1 O3W H3WB . . 127.9 ?
H3WA O3W H3WB . . 107.1 ?
C4 C3 C2 . . 120.02(19) ?
C4 C3 H3 . . 120.0 ?
C2 C3 H3 . . 120.0 ?
N1 C1 C2 . . 120.00(19) ?
N1 C1 H1 . . 120.0 ?
C2 C1 H1 . . 120.0 ?
C1 N1 C5 . . 122.59(19) ?
C1 N1 H1A . . 118.7 ?
C5 N1 H1A . . 118.7 ?
C5 C4 C3 . . 119.6(2) ?
C5 C4 H4 . . 120.2 ?
C3 C4 H4 . . 120.2 ?
N1 C5 C4 . . 119.60(18) ?
N1 C5 H5 . . 120.2 ?
C4 C5 H5 . . 120.2 ?

loop_
_geom_bond_atom_site_label_1
_geom_bond_atom_site_label_2
_geom_bond_site_symmetry_2
_geom_bond_distance
_geom_bond_publ_flag
Mg1 O1W . 2.0526(14) ?
Mg1 O1W 2_566 2.0526(14) ?
Mg1 O3W 2_566 2.0552(15) ?
Mg1 O3W . 2.0552(15) ?
Mg1 O2W . 2.0965(16) ?
Mg1 O2W 2_566 2.0965(16) ?
O1W H1WA . 0.8500 ?
O1W H1WB . 0.8499 ?
O2W H2WA . 0.8500 ?
O2W H2WB . 0.8499 ?
N2 C6 . 1.334(2) ?
N2 N3 . 1.339(2) ?
C6 N5 . 1.333(2) ?
C6 C2 . 1.462(2) ?
C2 C1 . 1.375(3) ?
C2 C3 . 1.393(3) ?
N3 N4 . 1.308(2) ?
N4 N5 . 1.346(2) ?
O3W H3WA . 0.8500 ?
O3W H3WB . 0.8499 ?
C3 C4 . 1.383(3) ?
C3 H3 . 0.9300 ?
C1 N1 . 1.338(2) ?
C1 H1 . 0.9300 ?
N1 C5 . 1.344(3) ?
N1 H1A . 0.8600 ?
C4 C5 . 1.356(3) ?
C4 H4 . 0.9300 ?
C5 H5 . 0.9300 ?

loop_
_geom_hbond_atom_site_label_D
_geom_hbond_atom_site_label_H
_geom_hbond_atom_site_label_A
_geom_hbond_site_symmetry_A
_geom_hbond_distance_DH
_geom_hbond_distance_HA
_geom_hbond_distance_DA
_geom_hbond_angle_DHA
O1W H1WA N4 2_565 0.85 1.90 2.737(2) 169
O1W H1WB Cl1 1_565 0.85 2.34 3.1848(17) 174
O2W H2WA N5 1_556 0.85 1.94 2.775(2) 167
O2W H2WB Cl1 2_666 0.85 2.46 3.2764(19) 163
N1 H1A Cl1 2_666 0.86 2.25 3.088(2) 165
O3W H3WA N2 . 0.85 1.89 2.735(2) 177
O3W H3WB Cl1 . 0.85 2.34 3.1822(17) 172
